data_1541269
loop_
_publ_author_name
'Mueller, U.'
'Conradi, E.'
'Dehnicke, K.'
'Patt-Siebel, U.'
'Khabou, A.'
'Kersting, M.'
'Schmidt, I.'

_publ_section_title
;
 Spektroskopische und kristallographische Charakterisierung von (Cl3 P N P
 Cl3) (Mo O Cl4) und die Kristallstruktur von (Cl3 P N P Cl3) (Mo Cl6)
;
_journal_name_full 'Zeitschrift fuer Anorganische und Allgemeine Chemie'
_journal_page_first 93
_journal_page_last 104
_journal_volume 560
_journal_year 1988
_chemical_formula_sum 'Cl10 Mo N O P2'
_chemical_name_systematic '((Cl3 P)2 N) (Mo O Cl4)'
_space_group_IT_number 32
_symmetry_space_group_name_Hall 'P 2 -2ab'
_symmetry_space_group_name_H-M 'P b a 2'
_cell_angle_alpha 90
_cell_angle_beta 90
_cell_angle_gamma 90
_cell_formula_units_Z 2
_cell_length_a 15.984
_cell_length_b 11.412
_cell_length_c 4.151
_cell_volume 757.181
_citation_journal_id_ASTM ZAACAB
_cod_data_source_file Mueller_ZAACAB_1988_125.cif
_cod_data_source_block Cl10Mo1N1O1P2
_cod_original_cell_volume 757.1815
_cod_original_formula_sum 'Cl10 Mo1 N1 O1 P2'
_cod_database_code 1541269

loop_
_symmetry_equiv_pos_as_xyz
x,y,z
-x,-y,z
-x+1/2,y+1/2,z
x+1/2,-y+1/2,z

loop_
_atom_site_label
_atom_site_type_symbol
_atom_site_fract_x
_atom_site_fract_y
_atom_site_fract_z
_atom_site_occupancy
_atom_site_U_iso_or_equiv
N1 N-3 0.158 0.427 0.01 0.5 0.0
P1 P+5 0.1572 0.43 0.351 0.5 0.0
Cl4 Cl-1 0.2622 0.3667 0.564 0.5 0.0
Mo2 Mo+5 0 0 -0.104 0.263 0.0
Mo1 Mo+5 0 0 0.099 0.737 0.0
Cl5 Cl-1 0.0687 0.344 0.555 0.5 0.0
Cl7 Cl-1 0.2622 0.3667 -0.589 0.5 0.0
Cl2 Cl-1 -0.0646 0.1821 0 1 0.0
Cl1 Cl-1 0.1289 0.0902 0 1 0.0
Cl6 Cl-1 0.1547 0.5882 -0.574 0.5 0.0
P2 P+5 0.1572 0.43 -0.358 0.5 0.0
Cl3 Cl-1 0.1547 0.5882 0.556 0.5 0.0
O1 O-2 0 0 0.5 1 0.0
Cl8 Cl-1 0.0687 0.344 -0.556 0.5 0.0
